data_7046535
loop_
_publ_author_name
'Kwon, Hyunchul'
'Lee, Eunsung'

_publ_section_title
;
 Static and dynamic coordination behaviours of copper(i) ions in
 hexa(2-pyridyl)benzene ligand systems.
;
_journal_issue 25
_journal_name_full 'Dalton transactions (Cambridge, England : 2003)'
_journal_page_first 8448
_journal_page_last 8455
_journal_paper_doi 10.1039/c8dt01424h
_journal_volume 47
_journal_year 2018
_chemical_formula_moiety '0.5(C36 H24 Cl4 Cu4 N6)'
_chemical_formula_sum 'C18 H12 Cl2 Cu2 N3'
_chemical_formula_weight 468.29
_chemical_properties_physical Air-sensitive
_space_group_crystal_system orthorhombic
_space_group_IT_number 58
_space_group_name_Hall '-P 2 2n'
_space_group_name_H-M_alt 'P n n m'
_symmetry_space_group_name_Hall '-P 2 2n'
_symmetry_space_group_name_H-M 'P n n m'
_atom_sites_solution_hydrogens geom
_atom_sites_solution_primary dual
_audit_creation_date 2017-11-25
_audit_creation_method
;
Olex2 1.2
(compiled 2017.08.10 svn.r3458 for OlexSys, GUI svn.r5381)
;
_audit_update_record
;
2018-03-09 deposited with the CCDC.
2018-06-04 downloaded from the CCDC.
;
_cell_angle_alpha 90
_cell_angle_beta 90
_cell_angle_gamma 90
_cell_formula_units_Z 4
_cell_length_a 10.0389(3)
_cell_length_b 11.3316(3)
_cell_length_c 16.6903(4)
_cell_measurement_reflns_used 9200
_cell_measurement_temperature 298
_cell_measurement_theta_max 68.04
_cell_measurement_theta_min 4.72
_cell_volume 1898.64(9)
_computing_cell_refinement 'SAINT v8.37A (Bruker, 2015)'
_computing_data_reduction 'SAINT v8.37A (Bruker, 2015)'
_computing_molecular_graphics 'Olex2 (Dolomanov et al., 2009)'
_computing_publication_material 'Olex2 (Dolomanov et al., 2009)'
_computing_structure_refinement 'ShelXL (Sheldrick, 2015)'
_computing_structure_solution 'ShelXT (Sheldrick, 2015)'
_diffrn_ambient_temperature 298
_diffrn_measured_fraction_theta_full 0.999
_diffrn_measured_fraction_theta_max 0.993
_diffrn_measurement_device_type 'Bruker APEX-II CCD'
_diffrn_measurement_method '\f and \w scans'
_diffrn_radiation_type CuK\a
_diffrn_radiation_wavelength 1.54178
_diffrn_reflns_av_R_equivalents 0.1096
_diffrn_reflns_av_unetI/netI 0.0314
_diffrn_reflns_Laue_measured_fraction_full 0.999
_diffrn_reflns_Laue_measured_fraction_max 0.993
_diffrn_reflns_limit_h_max 12
_diffrn_reflns_limit_h_min -12
_diffrn_reflns_limit_k_max 13
_diffrn_reflns_limit_k_min -13
_diffrn_reflns_limit_l_max 20
_diffrn_reflns_limit_l_min -20
_diffrn_reflns_number 34199
_diffrn_reflns_point_group_measured_fraction_full 0.999
_diffrn_reflns_point_group_measured_fraction_max 0.993
_diffrn_reflns_theta_full 67.679
_diffrn_reflns_theta_max 68.335
_diffrn_reflns_theta_min 4.717
_diffrn_standards_number 0
_exptl_absorpt_coefficient_mu 5.386
_exptl_absorpt_correction_T_max 0.7531
_exptl_absorpt_correction_T_min 0.6558
_exptl_absorpt_process_details
;
SADABS-2016/2 (Bruker,2016/2) was used for absorption correction.
wR2(int) was 0.0909 before and 0.0668 after correction.
The Ratio of minimum to maximum transmission is 0.8708.
The \l/2 correction factor is Not present.
;
_exptl_crystal_colour 'clear yellow'
_exptl_crystal_colour_lustre clear
_exptl_crystal_colour_primary yellow
_exptl_crystal_density_diffrn 1.638
_exptl_crystal_description block
_exptl_crystal_F_000 932
_exptl_crystal_preparation Luminescent
_exptl_crystal_size_max 0.04
_exptl_crystal_size_mid 0.01
_exptl_crystal_size_min 0.01
_refine_diff_density_max 0.663
_refine_diff_density_min -0.947
_refine_diff_density_rms 0.108
_refine_ls_extinction_method none
_refine_ls_goodness_of_fit_ref 1.823
_refine_ls_hydrogen_treatment constr
_refine_ls_matrix_type full
_refine_ls_number_parameters 126
_refine_ls_number_reflns 1798
_refine_ls_number_restraints 0
_refine_ls_restrained_S_all 1.823
_refine_ls_R_factor_all 0.1121
_refine_ls_R_factor_gt 0.0982
_refine_ls_shift/su_max 0.000
_refine_ls_shift/su_mean 0.000
_refine_ls_structure_factor_coef Fsqd
_refine_ls_weighting_details 'w=1/[\s^2^(Fo^2^)+(0.1000P)^2^] where P=(Fo^2^+2Fc^2^)/3'
_refine_ls_weighting_scheme calc
_refine_ls_wR_factor_gt 0.2453
_refine_ls_wR_factor_ref 0.2522
_reflns_Friedel_coverage 0.000
_reflns_number_gt 1547
_reflns_number_total 1798
_reflns_threshold_expression 'I > 2\s(I)'
_cod_data_source_file c8dt01424h2.cif
_cod_data_source_block pnnm
_cod_depositor_comments 'Adding full bibliography for 7046531--7046536.cif.'
_cod_database_code 7046535
_shelx_shelxl_version_number 2016/4
_shelx_space_group_comment
;
The symmetry employed for this shelxl refinement is uniquely defined
by the following loop, which should always be used as a source of
symmetry information in preference to the above space-group names.
They are only intended as comments.
;
_shelx_estimated_absorpt_t_max 0.948
_shelx_estimated_absorpt_t_min 0.813
_olex2_refinement_description
;
1. Fixed Uiso
 At 1.2 times of:
  All C(H) groups
2.a Aromatic/amide H refined with riding coordinates:
 C5(H5), C6(H6), C7(H7), C8(H8), C9(H9), C10(H10), C11(H11), C12(H12)
;
_olex2_submission_special_instructions 'No special instructions were received'

loop_
_space_group_symop_operation_xyz
'x, y, z'
'-x, -y, z'
'-x+1/2, y+1/2, -z+1/2'
'x+1/2, -y+1/2, -z+1/2'
'-x, -y, -z'
'x, y, -z'
'x-1/2, -y-1/2, z-1/2'
'-x-1/2, y-1/2, z-1/2'

loop_
_atom_site_label
_atom_site_type_symbol
_atom_site_fract_x
_atom_site_fract_y
_atom_site_fract_z
_atom_site_U_iso_or_equiv
_atom_site_adp_type
_atom_site_occupancy
_atom_site_site_symmetry_order
_atom_site_calc_flag
_atom_site_refinement_flags_posn
_atom_site_refinement_flags_adp
_atom_site_refinement_flags_occupancy
Cu1 Cu 0.47768(13) 0.68830(10) 0.57961(7) 0.0527(5) Uani 1 1 d . . .
Cl1 Cl 0.2990(2) 0.7268(3) 0.500000 0.0430(7) Uani 1 2 d S T P
Cl2 Cl 0.500000 0.500000 0.62944(16) 0.0439(7) Uani 1 2 d S T P
N1 N 0.5586(6) 0.7952(5) 0.6656(4) 0.0376(14) Uani 1 1 d . . .
C1 C 0.5483(6) 0.9541(6) 0.5718(4) 0.0301(14) Uani 1 1 d . . .
C2 C 0.5951(7) 0.9063(6) 0.6507(4) 0.0355(15) Uani 1 1 d . . .
N2 N 0.6733(8) 0.7087(7) 0.500000 0.053(3) Uani 1 2 d S T P
C3 C 0.5980(9) 0.9129(8) 0.500000 0.032(2) Uani 1 2 d S T P
C4 C 0.7077(9) 0.8235(8) 0.500000 0.035(2) Uani 1 2 d S T P
C5 C 0.6656(9) 0.9719(7) 0.7053(5) 0.056(2) Uani 1 1 d . . .
H5 H 0.691923 1.048408 0.692910 0.067 Uiso 1 1 calc R . .
C6 C 0.5900(11) 0.7489(8) 0.7378(5) 0.059(2) Uani 1 1 d . . .
H6 H 0.563781 0.672098 0.749517 0.071 Uiso 1 1 calc R . .
C7 C 0.6602(12) 0.8126(10) 0.7948(5) 0.076(3) Uani 1 1 d . . .
H7 H 0.681582 0.778776 0.843903 0.091 Uiso 1 1 calc R . .
C8 C 0.6969(10) 0.9239(10) 0.7779(6) 0.075(3) Uani 1 1 d . . .
H8 H 0.743374 0.968171 0.815597 0.090 Uiso 1 1 calc R . .
C9 C 0.7682(13) 0.6295(11) 0.500000 0.062(4) Uani 1 2 d S T P
H9 H 0.745072 0.550062 0.500000 0.075 Uiso 1 2 calc RS T P
C10 C 0.8383(13) 0.8577(12) 0.500000 0.080(5) Uani 1 2 d S T P
H10 H 0.860144 0.937475 0.500000 0.096 Uiso 1 2 calc RS T P
C11 C 0.9366(15) 0.7741(17) 0.500000 0.118(8) Uani 1 2 d S T P
H11 H 1.025951 0.795697 0.500000 0.142 Uiso 1 2 calc RS T P
C12 C 0.9001(17) 0.6594(14) 0.500000 0.093(6) Uani 1 2 d S T P
H12 H 0.964842 0.600620 0.500000 0.112 Uiso 1 2 calc RS T P

loop_
_atom_site_aniso_label
_atom_site_aniso_U_11
_atom_site_aniso_U_22
_atom_site_aniso_U_33
_atom_site_aniso_U_23
_atom_site_aniso_U_13
_atom_site_aniso_U_12
Cu1 0.0699(10) 0.0383(8) 0.0499(8) 0.0077(5) -0.0285(6) -0.0096(6)
Cl1 0.0281(12) 0.0698(18) 0.0309(12) 0.000 0.000 0.0095(11)
Cl2 0.0551(16) 0.0308(13) 0.0458(14) 0.000 0.000 0.0086(11)
N1 0.050(3) 0.027(3) 0.035(3) 0.001(2) -0.012(3) 0.009(3)
C1 0.022(3) 0.025(3) 0.043(4) 0.002(3) -0.005(3) -0.001(2)
C2 0.033(4) 0.035(4) 0.038(4) -0.007(3) -0.006(3) 0.002(3)
N2 0.029(4) 0.028(5) 0.102(8) 0.000 0.000 0.017(4)
C3 0.029(5) 0.021(4) 0.047(5) 0.000 0.000 0.001(4)
C4 0.027(5) 0.033(6) 0.045(6) 0.000 0.000 0.004(4)
C5 0.052(5) 0.046(5) 0.069(6) -0.009(4) -0.021(5) -0.004(4)
C6 0.095(7) 0.047(5) 0.036(4) 0.005(4) -0.020(5) 0.010(5)
C7 0.105(9) 0.076(7) 0.047(5) -0.003(5) -0.039(6) 0.025(6)
C8 0.076(7) 0.081(8) 0.069(6) -0.028(5) -0.051(5) 0.008(5)
C9 0.051(8) 0.037(7) 0.098(10) 0.000 0.000 0.019(6)
C10 0.038(7) 0.049(8) 0.152(15) 0.000 0.000 0.004(6)
C11 0.032(7) 0.094(14) 0.23(3) 0.000 0.000 0.027(8)
C12 0.067(10) 0.059(10) 0.155(17) 0.000 0.000 0.039(8)

loop_
_atom_type_symbol
_atom_type_description
_atom_type_scat_dispersion_real
_atom_type_scat_dispersion_imag
_atom_type_scat_source
C C 0.0181 0.0091 'International Tables Vol C Tables 4.2.6.8 and 6.1.1.4'
H H 0.0000 0.0000 'International Tables Vol C Tables 4.2.6.8 and 6.1.1.4'
Cl Cl 0.3639 0.7018 'International Tables Vol C Tables 4.2.6.8 and 6.1.1.4'
Cu Cu -1.9646 0.5888 'International Tables Vol C Tables 4.2.6.8 and 6.1.1.4'
N N 0.0311 0.0180 'International Tables Vol C Tables 4.2.6.8 and 6.1.1.4'

loop_
_geom_angle_atom_site_label_1
_geom_angle_atom_site_label_2
_geom_angle_atom_site_label_3
_geom_angle
_geom_angle_site_symmetry_1
_geom_angle_site_symmetry_3
Cl1 Cu1 Cu1 54.25(5) . 6_556
Cl1 Cu1 Cl2 117.75(9) . .
Cl1 Cu1 N2 107.80(13) . .
Cl2 Cu1 Cu1 111.19(7) . 6_556
Cl2 Cu1 N2 102.20(19) . .
N1 Cu1 Cu1 134.55(18) . 6_556
N1 Cu1 Cl1 127.55(18) . .
N1 Cu1 Cl2 104.87(17) . .
N1 Cu1 N2 90.4(2) . .
N2 Cu1 Cu1 56.10(12) . 6_556
Cu1 Cl1 Cu1 71.50(10) 6_556 .
Cu1 Cl2 Cu1 137.63(14) 2_665 .
C2 N1 Cu1 122.5(5) . .
C2 N1 C6 117.9(7) . .
C6 N1 Cu1 119.2(5) . .
C1 C1 C2 118.5(4) 2_675 .
C3 C1 C1 119.6(4) . 2_675
C3 C1 C2 121.8(6) . .
N1 C2 C1 114.7(6) . .
N1 C2 C5 121.9(7) . .
C5 C2 C1 123.3(7) . .
Cu1 N2 Cu1 67.8(2) . 6_556
C4 N2 Cu1 107.8(5) . 6_556
C4 N2 Cu1 107.8(5) . .
C9 N2 Cu1 122.3(6) . .
C9 N2 Cu1 122.3(6) . 6_556
C9 N2 C4 118.4(10) . .
C1 C3 C1 120.6(8) . 6_556
C1 C3 C4 119.7(4) . .
C1 C3 C4 119.7(4) 6_556 .
N2 C4 C3 117.7(8) . .
N2 C4 C10 121.4(10) . .
C10 C4 C3 120.9(10) . .
C2 C5 H5 120.2 . .
C8 C5 C2 119.5(8) . .
C8 C5 H5 120.2 . .
N1 C6 H6 119.1 . .
N1 C6 C7 121.9(9) . .
C7 C6 H6 119.1 . .
C6 C7 H7 120.5 . .
C8 C7 C6 118.9(8) . .
C8 C7 H7 120.5 . .
C5 C8 H8 120.1 . .
C7 C8 C5 119.8(8) . .
C7 C8 H8 120.1 . .
N2 C9 H9 118.8 . .
N2 C9 C12 122.4(12) . .
C12 C9 H9 118.8 . .
C4 C10 H10 120.2 . .
C4 C10 C11 119.7(14) . .
C11 C10 H10 120.2 . .
C10 C11 H11 120.9 . .
C12 C11 C10 118.1(15) . .
C12 C11 H11 120.9 . .
C9 C12 H12 120.0 . .
C11 C12 C9 120.0(12) . .
C11 C12 H12 120.0 . .

loop_
_geom_bond_atom_site_label_1
_geom_bond_atom_site_label_2
_geom_bond_distance
_geom_bond_site_symmetry_2
Cu1 Cu1 2.657(2) 6_556
Cu1 Cl1 2.274(2) .
Cu1 Cl2 2.3010(15) .
Cu1 N1 2.046(6) .
Cu1 N2 2.382(7) .
Cl1 Cu1 2.274(2) 6_556
Cl2 Cu1 2.3010(15) 2_665
N1 C2 1.335(9) .
N1 C6 1.351(9) .
C1 C1 1.422(13) 2_675
C1 C2 1.500(9) .
C1 C3 1.380(8) .
C2 C5 1.372(10) .
N2 Cu1 2.382(7) 6_556
N2 C4 1.346(13) .
N2 C9 1.309(13) .
C3 C1 1.380(8) 6_556
C3 C4 1.496(13) .
C4 C10 1.367(16) .
C5 H5 0.9300 .
C5 C8 1.364(13) .
C6 H6 0.9300 .
C6 C7 1.387(13) .
C7 H7 0.9300 .
C7 C8 1.344(14) .
C8 H8 0.9300 .
C9 H9 0.9300 .
C9 C12 1.37(2) .
C10 H10 0.9300 .
C10 C11 1.368(19) .
C11 H11 0.9300 .
C11 C12 1.35(2) .
C12 H12 0.9300 .
